data_7103434
loop_
_publ_author_name
'Jia, Qin-Xiang'
'Wang, Yan-Qin'
'Yue, Qi'
'Wang, Qing-Lun'
'Gao, En-Qing'

_publ_section_title
;
 Isomorphous CoII and MnII materials of tetrazolate-5-carboxylate with
 an unprecedented self-penetrating net and distinct magnetic
 behaviours.
;
_journal_issue 40
_journal_name_full 'Chemical communications (Cambridge, England)'
_journal_page_first 4894
_journal_page_last 4896
_journal_paper_doi 10.1039/b811865e
_journal_year 2008
_chemical_formula_sum 'C8 H6 Mn N5 O2'
_chemical_formula_weight 259.12
_chemical_name_systematic
;
?
;
_space_group_IT_number 14
_symmetry_cell_setting monoclinic
_symmetry_space_group_name_Hall '-P 2ybc'
_symmetry_space_group_name_H-M 'P 1 21/c 1'
_atom_sites_solution_hydrogens geom
_atom_sites_solution_primary direct
_atom_sites_solution_secondary difmap
_audit_creation_method SHELXL-97
_cell_angle_alpha 90.00
_cell_angle_beta 101.990(2)
_cell_angle_gamma 90.00
_cell_formula_units_Z 4
_cell_length_a 11.833(2)
_cell_length_b 9.7295(17)
_cell_length_c 9.2017(16)
_cell_measurement_reflns_used 1933
_cell_measurement_temperature 293(2)
_cell_measurement_theta_max 27.543
_cell_measurement_theta_min 2.741
_cell_volume 1036.2(3)
_computing_cell_refinement 'Bruker SMART'
_computing_data_collection 'Bruker SMART'
_computing_data_reduction 'Bruker SHELXTL'
_computing_molecular_graphics 'Bruker SHELXTL'
_computing_publication_material 'Bruker SHELXTL'
_computing_structure_refinement 'Bruker SHELXTL'
_computing_structure_solution 'Bruker SHELXTL'
_diffrn_ambient_temperature 298(2)
_diffrn_measured_fraction_theta_full 0.960
_diffrn_measured_fraction_theta_max 0.960
_diffrn_measurement_device_type 'CCD area detector'
_diffrn_measurement_method 'phi and omega scans'
_diffrn_radiation_monochromator graphite
_diffrn_radiation_source 'fine-focus sealed tube'
_diffrn_radiation_type MoK\a
_diffrn_radiation_wavelength 0.71073
_diffrn_reflns_av_R_equivalents 0.0374
_diffrn_reflns_av_sigmaI/netI 0.1469
_diffrn_reflns_limit_h_max 13
_diffrn_reflns_limit_h_min -14
_diffrn_reflns_limit_k_max 11
_diffrn_reflns_limit_k_min -11
_diffrn_reflns_limit_l_max 11
_diffrn_reflns_limit_l_min -10
_diffrn_reflns_number 4670
_diffrn_reflns_theta_full 25.99
_diffrn_reflns_theta_max 25.99
_diffrn_reflns_theta_min 2.73
_exptl_absorpt_coefficient_mu 1.266
_exptl_absorpt_correction_T_max 0.8839
_exptl_absorpt_correction_T_min 0.7027
_exptl_absorpt_correction_type multi-scan
_exptl_absorpt_process_details 'SADABS (Bruker, 1999)'
_exptl_crystal_colour colorless
_exptl_crystal_density_diffrn 1.661
_exptl_crystal_density_method 'not measured'
_exptl_crystal_description block
_exptl_crystal_F_000 520
_exptl_crystal_size_max 0.30
_exptl_crystal_size_mid 0.20
_exptl_crystal_size_min 0.10
_refine_diff_density_max 0.661
_refine_diff_density_min -0.902
_refine_diff_density_rms 0.132
_refine_ls_extinction_method none
_refine_ls_goodness_of_fit_ref 0.921
_refine_ls_hydrogen_treatment constr
_refine_ls_matrix_type full
_refine_ls_number_parameters 145
_refine_ls_number_reflns 1956
_refine_ls_number_restraints 0
_refine_ls_restrained_S_all 0.921
_refine_ls_R_factor_all 0.0693
_refine_ls_R_factor_gt 0.0585
_refine_ls_shift/su_max 0.000
_refine_ls_shift/su_mean 0.000
_refine_ls_structure_factor_coef Fsqd
_refine_ls_weighting_details 'calc w=1/[\s^2^(Fo^2^)+(0.0950P)^2^+0.0000P] where P=(Fo^2^+2Fc^2^)/3'
_refine_ls_weighting_scheme calc
_refine_ls_wR_factor_gt 0.1690
_refine_ls_wR_factor_ref 0.1718
_reflns_number_gt 1174
_reflns_number_total 1956
_reflns_threshold_expression >2sigma(I)
_cod_data_source_file b811865e.txt
_cod_data_source_block 2
_cod_original_sg_symbol_H-M P2(1)/c
_cod_database_code 7103434

loop_
_symmetry_equiv_pos_as_xyz
'x, y, z'
'-x, y+1/2, -z+1/2'
'-x, -y, -z'
'x, -y-1/2, z-1/2'

loop_
_atom_site_label
_atom_site_type_symbol
_atom_site_fract_x
_atom_site_fract_y
_atom_site_fract_z
_atom_site_U_iso_or_equiv
_atom_site_adp_type
_atom_site_occupancy
_atom_site_symmetry_multiplicity
_atom_site_calc_flag
_atom_site_refinement_flags
_atom_site_disorder_assembly
_atom_site_disorder_group
Mn1 Mn 0.16307(5) 0.42597(7) 0.93055(9) 0.0257(3) Uani 1 1 d . . .
C1 C 0.1219(3) 0.3031(5) 1.2067(6) 0.0311(12) Uani 1 1 d . . .
C2 C 0.2283(3) 0.2310(5) 1.1822(6) 0.0248(11) Uani 1 1 d . . .
C3 C 0.2376(4) 0.7226(6) 1.0398(8) 0.0526(17) Uani 1 1 d . . .
H3A H 0.1645 0.7228 1.0620 0.063 Uiso 1 1 calc R . .
C4 C 0.3032(5) 0.8480(8) 1.0627(9) 0.069(2) Uani 1 1 d . . .
H4A H 0.2706 0.9286 1.0896 0.083 Uiso 1 1 calc R . .
C5 C 0.4159(4) 0.8453(6) 1.0437(8) 0.0498(16) Uani 1 1 d . . .
C6 C 0.4517(4) 0.7204(6) 0.9877(8) 0.0553(19) Uani 1 1 d . . .
H6A H 0.5252 0.7155 0.9665 0.066 Uiso 1 1 calc R . .
C7 C 0.3811(4) 0.6051(6) 0.9633(8) 0.0508(18) Uani 1 1 d . . .
H7A H 0.4086 0.5248 0.9280 0.061 Uiso 1 1 calc R . .
C8 C 0.4915(5) 0.9686(7) 1.0703(8) 0.0570(18) Uani 1 1 d . . .
H8A H 0.4572 1.0359 1.1258 0.068 Uiso 1 1 calc R . .
H8B H 0.5660 0.9427 1.1300 0.068 Uiso 1 1 calc R . .
N1 N 0.0659(3) 0.2666(4) 1.3142(5) 0.0313(10) Uani 1 1 d . . .
N2 N -0.0245(3) 0.3536(5) 1.2954(5) 0.0363(11) Uani 1 1 d . . .
N3 N -0.0201(3) 0.4375(4) 1.1823(5) 0.0277(10) Uani 1 1 d . . .
N4 N 0.0723(3) 0.4047(4) 1.1276(5) 0.0287(10) Uani 1 1 d . . .
N5 N 0.2739(3) 0.6075(5) 0.9897(6) 0.0387(12) Uani 1 1 d . . .
O1 O 0.2721(2) 0.2766(4) 1.0811(4) 0.0343(9) Uani 1 1 d . . .
O2 O 0.2609(2) 0.1307(4) 1.2632(4) 0.0341(9) Uani 1 1 d . . .

loop_
_atom_site_aniso_label
_atom_site_aniso_U_11
_atom_site_aniso_U_22
_atom_site_aniso_U_33
_atom_site_aniso_U_23
_atom_site_aniso_U_13
_atom_site_aniso_U_12
Mn1 0.0205(4) 0.0275(5) 0.0302(5) 0.0000(3) 0.0080(3) -0.0008(2)
C1 0.0208(18) 0.036(3) 0.037(3) -0.002(3) 0.0074(19) -0.0008(18)
C2 0.0228(18) 0.024(3) 0.028(3) 0.001(2) 0.0075(19) 0.0014(17)
C3 0.043(3) 0.048(4) 0.073(5) -0.018(4) 0.026(3) -0.007(2)
C4 0.062(3) 0.066(5) 0.087(6) -0.026(5) 0.032(4) -0.009(3)
C5 0.047(3) 0.043(4) 0.061(4) 0.000(4) 0.014(3) -0.009(3)
C6 0.039(3) 0.051(4) 0.078(5) -0.015(4) 0.017(3) -0.006(2)
C7 0.032(2) 0.041(3) 0.080(5) -0.002(4) 0.014(3) -0.001(2)
C8 0.060(3) 0.047(4) 0.064(5) -0.007(4) 0.013(3) -0.010(3)
N1 0.0266(17) 0.026(2) 0.043(3) 0.002(2) 0.0119(18) 0.0027(15)
N2 0.0281(17) 0.042(3) 0.041(3) 0.005(2) 0.0115(18) 0.0051(17)
N3 0.0244(16) 0.026(2) 0.034(3) 0.002(2) 0.0098(16) 0.0013(15)
N4 0.0226(16) 0.031(2) 0.033(3) 0.000(2) 0.0067(16) 0.0005(15)
N5 0.0323(19) 0.043(3) 0.042(3) -0.002(2) 0.0113(19) -0.0044(18)
O1 0.0271(14) 0.035(2) 0.043(2) 0.0025(19) 0.0122(15) 0.0039(13)
O2 0.0297(14) 0.041(2) 0.034(2) 0.0060(19) 0.0104(14) 0.0028(14)

loop_
_atom_type_symbol
_atom_type_description
_atom_type_scat_dispersion_real
_atom_type_scat_dispersion_imag
_atom_type_scat_source
C C 0.0033 0.0016 'International Tables Vol C Tables 4.2.6.8 and 6.1.1.4'
H H 0.0000 0.0000 'International Tables Vol C Tables 4.2.6.8 and 6.1.1.4'
N N 0.0061 0.0033 'International Tables Vol C Tables 4.2.6.8 and 6.1.1.4'
O O 0.0106 0.0060 'International Tables Vol C Tables 4.2.6.8 and 6.1.1.4'
Mn Mn 0.3368 0.7283 'International Tables Vol C Tables 4.2.6.8 and 6.1.1.4'

loop_
_geom_angle_atom_site_label_1
_geom_angle_atom_site_label_2
_geom_angle_atom_site_label_3
_geom_angle
_geom_angle_site_symmetry_1
_geom_angle_site_symmetry_3
_geom_angle_publ_flag
O2 Mn1 N5 90.08(16) 4_565 . ?
O2 Mn1 O1 87.15(13) 4_565 . ?
N5 Mn1 O1 97.56(15) . . ?
O2 Mn1 N3 106.51(15) 4_565 3_567 ?
N5 Mn1 N3 89.56(15) . 3_567 ?
O1 Mn1 N3 164.64(14) . 3_567 ?
O2 Mn1 N4 159.54(15) 4_565 . ?
N5 Mn1 N4 103.24(16) . . ?
O1 Mn1 N4 75.88(13) . . ?
N3 Mn1 N4 89.28(15) 3_567 . ?
O2 Mn1 N1 75.90(14) 4_565 4_565 ?
N5 Mn1 N1 165.42(17) . 4_565 ?
O1 Mn1 N1 85.89(14) . 4_565 ?
N3 Mn1 N1 90.62(13) 3_567 4_565 ?
N4 Mn1 N1 91.34(15) . 4_565 ?
N4 C1 N1 112.3(4) . . ?
N4 C1 C2 124.8(5) . . ?
N1 C1 C2 122.9(5) . . ?
O1 C2 O2 127.4(4) . . ?
O1 C2 C1 116.2(4) . . ?
O2 C2 C1 116.4(4) . . ?
N5 C3 C4 124.7(5) . . ?
N5 C3 H3A 117.7 . . ?
C4 C3 H3A 117.7 . . ?
C5 C4 C3 118.1(6) . . ?
C5 C4 H4A 120.9 . . ?
C3 C4 H4A 120.9 . . ?
C4 C5 C6 115.5(6) . . ?
C4 C5 C8 121.9(6) . . ?
C6 C5 C8 122.5(5) . . ?
C7 C6 C5 122.4(5) . . ?
C7 C6 H6A 118.8 . . ?
C5 C6 H6A 118.8 . . ?
N5 C7 C6 121.1(6) . . ?
N5 C7 H7A 119.4 . . ?
C6 C7 H7A 119.4 . . ?
C8 C8 C5 112.0(7) 3_677 . ?
C8 C8 H8A 109.2 3_677 . ?
C5 C8 H8A 109.2 . . ?
C8 C8 H8B 109.2 3_677 . ?
C5 C8 H8B 109.2 . . ?
H8A C8 H8B 107.9 . . ?
N2 N1 C1 103.8(4) . . ?
N2 N1 Mn1 149.8(3) . 4_566 ?
C1 N1 Mn1 106.1(3) . 4_566 ?
N3 N2 N1 109.1(4) . . ?
N2 N3 N4 108.4(4) . . ?
N2 N3 Mn1 125.5(3) . 3_567 ?
N4 N3 Mn1 124.6(4) . 3_567 ?
C1 N4 N3 106.4(4) . . ?
C1 N4 Mn1 106.3(3) . . ?
N3 N4 Mn1 146.1(3) . . ?
C3 N5 C7 117.9(5) . . ?
C3 N5 Mn1 123.3(3) . . ?
C7 N5 Mn1 118.6(4) . . ?
C2 O1 Mn1 115.0(3) . . ?
C2 O2 Mn1 118.6(3) . 4_566 ?

loop_
_geom_bond_atom_site_label_1
_geom_bond_atom_site_label_2
_geom_bond_distance
_geom_bond_site_symmetry_2
_geom_bond_publ_flag
Mn1 O2 2.181(4) 4_565 ?
Mn1 N5 2.199(4) . ?
Mn1 O1 2.226(3) . ?
Mn1 N3 2.231(4) 3_567 ?
Mn1 N4 2.301(5) . ?
Mn1 N1 2.338(4) 4_565 ?
C1 N4 1.294(6) . ?
C1 N1 1.348(7) . ?
C1 C2 1.498(6) . ?
C2 O1 1.237(6) . ?
C2 O2 1.240(6) . ?
C3 N5 1.316(7) . ?
C3 C4 1.438(9) . ?
C3 H3A 0.9300 . ?
C4 C5 1.382(9) . ?
C4 H4A 0.9300 . ?
C5 C6 1.419(9) . ?
C5 C8 1.486(8) . ?
C6 C7 1.389(7) . ?
C6 H6A 0.9300 . ?
C7 N5 1.341(7) . ?
C7 H7A 0.9300 . ?
C8 C8 1.482(15) 3_677 ?
C8 H8A 0.9700 . ?
C8 H8B 0.9700 . ?
N1 N2 1.347(5) . ?
N1 Mn1 2.338(4) 4_566 ?
N2 N3 1.332(6) . ?
N3 N4 1.334(5) . ?
N3 Mn1 2.231(4) 3_567 ?
O2 Mn1 2.181(4) 4_566 ?

loop_
_geom_torsion_atom_site_label_1
_geom_torsion_atom_site_label_2
_geom_torsion_atom_site_label_3
_geom_torsion_atom_site_label_4
_geom_torsion
_geom_torsion_site_symmetry_1
_geom_torsion_site_symmetry_2
_geom_torsion_site_symmetry_3
_geom_torsion_site_symmetry_4
_geom_torsion_publ_flag
N4 C1 C2 O1 2.3(7) . . . . ?
N1 C1 C2 O1 -178.9(4) . . . . ?
N4 C1 C2 O2 -176.2(4) . . . . ?
N1 C1 C2 O2 2.7(7) . . . . ?
N5 C3 C4 C5 -6.0(12) . . . . ?
C3 C4 C5 C6 6.3(11) . . . . ?
C3 C4 C5 C8 -177.7(7) . . . . ?
C4 C5 C6 C7 -4.3(11) . . . . ?
C8 C5 C6 C7 179.8(7) . . . . ?
C5 C6 C7 N5 1.1(11) . . . . ?
C4 C5 C8 C8 -105.8(10) . . . 3_677 ?
C6 C5 C8 C8 69.8(10) . . . 3_677 ?
N4 C1 N1 N2 0.5(5) . . . . ?
C2 C1 N1 N2 -178.5(4) . . . . ?
N4 C1 N1 Mn1 176.3(3) . . . 4_566 ?
C2 C1 N1 Mn1 -2.7(5) . . . 4_566 ?
C1 N1 N2 N3 -0.4(5) . . . . ?
Mn1 N1 N2 N3 -172.4(5) 4_566 . . . ?
N1 N2 N3 N4 0.3(5) . . . . ?
N1 N2 N3 Mn1 166.9(3) . . . 3_567 ?
N1 C1 N4 N3 -0.3(5) . . . . ?
C2 C1 N4 N3 178.7(4) . . . . ?
N1 C1 N4 Mn1 -170.9(3) . . . . ?
C2 C1 N4 Mn1 8.1(6) . . . . ?
N2 N3 N4 C1 0.0(5) . . . . ?
Mn1 N3 N4 C1 -166.8(3) 3_567 . . . ?
N2 N3 N4 Mn1 163.7(4) . . . . ?
Mn1 N3 N4 Mn1 -3.0(7) 3_567 . . . ?
O2 Mn1 N4 C1 25.0(5) 4_565 . . . ?
N5 Mn1 N4 C1 -104.4(3) . . . . ?
O1 Mn1 N4 C1 -9.8(3) . . . . ?
N3 Mn1 N4 C1 166.2(3) 3_567 . . . ?
N1 Mn1 N4 C1 75.6(3) 4_565 . . . ?
O2 Mn1 N4 N3 -138.7(5) 4_565 . . . ?
N5 Mn1 N4 N3 91.9(5) . . . . ?
O1 Mn1 N4 N3 -173.5(6) . . . . ?
N3 Mn1 N4 N3 2.5(6) 3_567 . . . ?
N1 Mn1 N4 N3 -88.1(5) 4_565 . . . ?
C4 C3 N5 C7 2.6(11) . . . . ?
C4 C3 N5 Mn1 -172.2(6) . . . . ?
C6 C7 N5 C3 -0.1(10) . . . . ?
C6 C7 N5 Mn1 175.0(5) . . . . ?
O2 Mn1 N5 C3 149.6(5) 4_565 . . . ?
O1 Mn1 N5 C3 -123.2(5) . . . . ?
N3 Mn1 N5 C3 43.1(6) 3_567 . . . ?
N4 Mn1 N5 C3 -46.0(6) . . . . ?
N1 Mn1 N5 C3 133.9(6) 4_565 . . . ?
O2 Mn1 N5 C7 -25.2(5) 4_565 . . . ?
O1 Mn1 N5 C7 61.9(5) . . . . ?
N3 Mn1 N5 C7 -131.7(5) 3_567 . . . ?
N4 Mn1 N5 C7 139.1(5) . . . . ?
N1 Mn1 N5 C7 -40.9(9) 4_565 . . . ?
O2 C2 O1 Mn1 166.2(4) . . . . ?
C1 C2 O1 Mn1 -12.1(5) . . . . ?
O2 Mn1 O1 C2 -156.2(3) 4_565 . . . ?
N5 Mn1 O1 C2 114.1(4) . . . . ?
N3 Mn1 O1 C2 -2.9(7) 3_567 . . . ?
N4 Mn1 O1 C2 12.3(3) . . . . ?
N1 Mn1 O1 C2 -80.1(3) 4_565 . . . ?
O1 C2 O2 Mn1 -179.1(4) . . . 4_566 ?
C1 C2 O2 Mn1 -0.9(5) . . . 4_566 ?
